data_2021456
loop_
_publ_author_name
'Guerrero, Sergio A.'
'Ram\'irez, Juan E.'
'Palma, Alirio'
'Cobo, Justo'
'Glidewell, Christopher'

_publ_section_title
;
 A concise and versatile route to tetrahydro-1-benzazepines carrying
 [<i>a</i>]-fused heterocyclic units: synthetic sequence and spectroscopic
 characterization, and the molecular and supramolecular structures of one
 intermediate and two products
;
_journal_coeditor_code FN3291
_journal_issue 2
_journal_name_full 'Acta Crystallographica Section C'
_journal_page_first
;
;
_journal_paper_doi 10.1107/S2053229619000871
_journal_volume 75
_journal_year 2019
_chemical_formula_iupac 'C12 H12 Cl N3 O2'
_chemical_formula_moiety 'C12 H12 Cl N3 O2'
_chemical_formula_sum 'C12 H12 Cl N3 O2'
_chemical_formula_weight 265.70
_chemical_name_systematic
(4a<i>RS</i>,6<i>SR</i>)-9-Chloro-6-hydroxy-4a,5,6,7-tetrahydrobenzo[<i>f</i>][1,2,4]triazino[4,5-<i>a</i>]azepin-4(3<i>H</i>)-one
_space_group_crystal_system triclinic
_space_group_IT_number 2
_space_group_name_Hall '-P 1'
_space_group_name_H-M_alt 'P -1'
_symmetry_space_group_name_Hall '-P 1'
_symmetry_space_group_name_H-M 'P -1'
_atom_sites_solution_hydrogens mixed
_audit_creation_method SHELXL-2014
_cell_angle_alpha 98.10(3)
_cell_angle_beta 100.10(2)
_cell_angle_gamma 101.76(3)
_cell_formula_units_Z 2
_cell_length_a 5.595(4)
_cell_length_b 8.377(5)
_cell_length_c 12.712(8)
_cell_measurement_reflns_used 2621
_cell_measurement_temperature 100(2)
_cell_measurement_theta_max 27.673
_cell_measurement_theta_min 2.526
_cell_volume 564.5(6)
_computing_cell_refinement
;
SAINT (Bruker, 2016)
;
_computing_data_collection
;
APEX3 (Bruker, 2016)
;
_computing_data_reduction
;
SAINT (Bruker, 2016)
;
_computing_molecular_graphics
;
PLATON (Spek, 2009)
;
_computing_publication_material
;
SHELXL2014 (Sheldrick, 2015) and PLATON (Spek, 2009)
;
_computing_structure_refinement
;
SHELXL2014 (Sheldrick, 2015)
;
_computing_structure_solution
;
SIR92 (Altomare <i>et al.</i>,  1994)
;
_diffrn_ambient_temperature 100(2)
_diffrn_measured_fraction_theta_full 1.000
_diffrn_measured_fraction_theta_max 0.994
_diffrn_measurement_device_type 'Bruker D8 Venture'
_diffrn_measurement_method '\f and \w scans'
_diffrn_radiation_monochromator 'multilayer mirror'
_diffrn_radiation_type MoK\a
_diffrn_radiation_wavelength 0.71073
_diffrn_reflns_av_R_equivalents 0.0911
_diffrn_reflns_av_unetI/netI 0.0360
_diffrn_reflns_limit_h_max 7
_diffrn_reflns_limit_h_min -7
_diffrn_reflns_limit_k_max 10
_diffrn_reflns_limit_k_min -10
_diffrn_reflns_limit_l_max 16
_diffrn_reflns_limit_l_min -16
_diffrn_reflns_number 32796
_diffrn_reflns_theta_full 25.242
_diffrn_reflns_theta_max 27.673
_diffrn_reflns_theta_min 2.526
_diffrn_source 'INCOATEC high brilliance microfocus sealed tube'
_diffrn_standards_decay_% 0
_diffrn_standards_interval_count 0
_diffrn_standards_interval_time 0
_diffrn_standards_number 0
_exptl_absorpt_coefficient_mu 0.336
_exptl_absorpt_correction_T_max 0.954
_exptl_absorpt_correction_T_min 0.710
_exptl_absorpt_correction_type multi-scan
_exptl_absorpt_process_details
;
(SADABS; Bruker, 2015)
;
_exptl_crystal_colour colourless
_exptl_crystal_density_diffrn 1.563
_exptl_crystal_description block
_exptl_crystal_F_000 276
_exptl_crystal_size_max 0.420
_exptl_crystal_size_mid 0.280
_exptl_crystal_size_min 0.140
_refine_diff_density_max 1.091
_refine_diff_density_min -0.471
_refine_ls_extinction_method none
_refine_ls_goodness_of_fit_ref 1.060
_refine_ls_hydrogen_treatment mixed
_refine_ls_matrix_type full
_refine_ls_number_parameters 169
_refine_ls_number_reflns 2621
_refine_ls_number_restraints 0
_refine_ls_restrained_S_all 1.060
_refine_ls_R_factor_all 0.0493
_refine_ls_R_factor_gt 0.0425
_refine_ls_shift/su_max 0.000
_refine_ls_shift/su_mean 0.000
_refine_ls_structure_factor_coef Fsqd
_refine_ls_weighting_details 'w=1/[\s^2^(Fo^2^)+(0.0598P)^2^+0.5564P] where P=(Fo^2^+2Fc^2^)/3'
_refine_ls_weighting_scheme calc
_refine_ls_wR_factor_gt 0.1108
_refine_ls_wR_factor_ref 0.1158
_reflns_number_gt 2324
_reflns_number_total 2621
_reflns_threshold_expression 'I > 2\s(I)'
_cod_data_source_file fn3291sup1.cif
_cod_data_source_block VII
_cod_database_code 2021456
_shelx_space_group_comment
;
The symmetry employed for this shelxl refinement is uniquely defined
by the following loop, which should always be used as a source of
symmetry information in preference to the above space-group names.
They are only intended as comments.
;
_shelx_estimated_absorpt_t_min 0.872
_shelx_estimated_absorpt_t_max 0.955
_shelxl_version_number 2.014

loop_
_space_group_symop_operation_xyz
'x, y, z'
'-x, -y, -z'

loop_
_atom_site_type_symbol
_atom_site_label
_atom_site_fract_x
_atom_site_fract_y
_atom_site_fract_z
_atom_site_U_iso_or_equiv
_atom_site_adp_type
_atom_site_calc_flag
_atom_site_occupancy
C C1 -0.1025(3) 0.1380(2) 0.67888(14) 0.0113(3) Uani d 1
H H1 -0.1400 0.1088 0.7447 0.014 Uiso calc 1
N N2 -0.2845(3) 0.0994(2) 0.59607(13) 0.0133(3) Uani d 1
N N3 -0.2149(3) 0.13368(19) 0.49910(13) 0.0120(3) Uani d 1
H H3 -0.332(4) 0.098(3) 0.443(2) 0.014 Uiso d 1
C C4 0.0097(3) 0.2105(2) 0.48798(14) 0.0102(3) Uani d 1
O O4 0.0539(2) 0.22764(16) 0.39827(10) 0.0141(3) Uani d 1
C C4A 0.2115(3) 0.2817(2) 0.58964(14) 0.0096(3) Uani d 1
H H4A 0.3658 0.2454 0.5778 0.012 Uiso calc 1
C C5 0.2700(3) 0.4718(2) 0.60567(15) 0.0127(4) Uani d 1
H H5A 0.3058 0.5057 0.5375 0.015 Uiso calc 1
H H5B 0.1197 0.5094 0.6193 0.015 Uiso calc 1
C C6 0.4902(3) 0.5597(2) 0.69886(15) 0.0123(4) Uani d 1
H H6A 0.6401 0.5173 0.6875 0.015 Uiso calc 1
C C7 0.4366(3) 0.5304(2) 0.80897(15) 0.0125(4) Uani d 1
H H7A 0.5466 0.6207 0.8663 0.015 Uiso calc 1
H H7B 0.2616 0.5351 0.8100 0.015 Uiso calc 1
C C7A 0.4758(3) 0.3662(2) 0.83493(14) 0.0105(3) Uani d 1
C C8 0.6642(3) 0.3614(2) 0.92073(14) 0.0121(3) Uani d 1
H H8 0.7679 0.4619 0.9634 0.015 Uiso calc 1
C C9 0.7019(3) 0.2107(2) 0.94440(14) 0.0109(3) Uani d 1
Cl Cl9 0.94256(8) 0.20966(5) 1.05161(4) 0.01508(14) Uani d 1
C C10 0.5540(3) 0.0610(2) 0.88454(14) 0.0112(3) Uani d 1
H H10 0.5815 -0.0414 0.9018 0.013 Uiso calc 1
C C11 0.3651(3) 0.0645(2) 0.79890(14) 0.0110(3) Uani d 1
H H11 0.2607 -0.0365 0.7571 0.013 Uiso calc 1
C C11A 0.3276(3) 0.2149(2) 0.77381(14) 0.0097(3) Uani d 1
N N12 0.1370(3) 0.21567(18) 0.68314(12) 0.0100(3) Uani d 1
O O6 0.5424(3) 0.73324(17) 0.69910(12) 0.0195(3) Uani d 1
H H6 0.683(5) 0.759(3) 0.665(2) 0.029 Uiso d 1

loop_
_atom_site_aniso_label
_atom_site_aniso_U_11
_atom_site_aniso_U_22
_atom_site_aniso_U_33
_atom_site_aniso_U_12
_atom_site_aniso_U_13
_atom_site_aniso_U_23
C1 0.0098(8) 0.0127(8) 0.0117(8) 0.0021(6) 0.0042(6) 0.0016(6)
N2 0.0106(7) 0.0179(8) 0.0116(7) 0.0022(6) 0.0044(6) 0.0028(6)
N3 0.0097(7) 0.0165(8) 0.0083(7) 0.0016(6) -0.0003(6) 0.0019(6)
C4 0.0127(8) 0.0090(8) 0.0101(8) 0.0054(6) 0.0013(6) 0.0025(6)
O4 0.0171(6) 0.0167(6) 0.0091(6) 0.0038(5) 0.0035(5) 0.0039(5)
C4A 0.0091(7) 0.0109(8) 0.0090(8) 0.0010(6) 0.0022(6) 0.0036(6)
C5 0.0158(8) 0.0107(8) 0.0115(8) 0.0027(7) 0.0016(7) 0.0042(6)
C6 0.0134(8) 0.0075(8) 0.0149(9) 0.0007(6) 0.0011(7) 0.0031(6)
C7 0.0141(8) 0.0089(8) 0.0124(8) 0.0026(6) -0.0009(6) -0.0002(6)
C7A 0.0107(8) 0.0105(8) 0.0104(8) 0.0010(6) 0.0036(6) 0.0024(6)
C8 0.0123(8) 0.0106(8) 0.0118(8) -0.0003(6) 0.0023(7) 0.0016(6)
C9 0.0093(8) 0.0150(8) 0.0085(8) 0.0021(6) 0.0014(6) 0.0047(6)
Cl9 0.0130(2) 0.0149(2) 0.0150(2) 0.00107(16) -0.00297(16) 0.00561(16)
C10 0.0140(8) 0.0110(8) 0.0092(8) 0.0019(6) 0.0037(6) 0.0036(6)
C11 0.0131(8) 0.0099(8) 0.0089(8) -0.0014(6) 0.0038(6) 0.0019(6)
C11A 0.0088(7) 0.0131(8) 0.0075(8) 0.0015(6) 0.0027(6) 0.0029(6)
N12 0.0088(7) 0.0114(7) 0.0086(7) -0.0009(5) 0.0014(5) 0.0036(5)
O6 0.0204(7) 0.0122(7) 0.0264(8) 0.0023(5) 0.0071(6) 0.0046(5)

loop_
_atom_type_symbol
_atom_type_description
_atom_type_scat_dispersion_real
_atom_type_scat_dispersion_imag
_atom_type_scat_source
C C 0.0033 0.0016 'International Tables Vol C Tables 4.2.6.8 and 6.1.1.4'
H H 0.0000 0.0000 'International Tables Vol C Tables 4.2.6.8 and 6.1.1.4'
N N 0.0061 0.0033 'International Tables Vol C Tables 4.2.6.8 and 6.1.1.4'
O O 0.0106 0.0060 'International Tables Vol C Tables 4.2.6.8 and 6.1.1.4'
Cl Cl 0.1484 0.1585 'International Tables Vol C Tables 4.2.6.8 and 6.1.1.4'

loop_
_geom_angle_atom_site_label_1
_geom_angle_atom_site_label_2
_geom_angle_atom_site_label_3
_geom_angle
N2 C1 N12 127.35(17)
N2 C1 H1 116.3
N12 C1 H1 116.3
C1 N2 N3 113.96(15)
C4 N3 N2 126.86(15)
C4 N3 H3 119.4(16)
N2 N3 H3 113.7(16)
O4 C4 N3 121.63(17)
O4 C4 C4A 120.03(16)
N3 C4 C4A 118.32(16)
N12 C4A C4 110.34(14)
N12 C4A C5 113.71(15)
C4 C4A C5 108.90(14)
N12 C4A H4A 107.9
C4 C4A H4A 107.9
C5 C4A H4A 107.9
C6 C5 C4A 114.38(15)
C6 C5 H5A 108.7
C4A C5 H5A 108.7
C6 C5 H5B 108.7
C4A C5 H5B 108.7
H5A C5 H5B 107.6
O6 C6 C7 108.68(15)
O6 C6 C5 109.35(15)
C7 C6 C5 111.94(15)
O6 C6 H6A 108.9
C7 C6 H6A 108.9
C5 C6 H6A 108.9
C7A C7 C6 113.22(15)
C7A C7 H7A 108.9
C6 C7 H7A 108.9
C7A C7 H7B 108.9
C6 C7 H7B 108.9
H7A C7 H7B 107.7
C8 C7A C11A 117.93(16)
C8 C7A C7 120.23(16)
C11A C7A C7 121.84(16)
C9 C8 C7A 120.39(17)
C9 C8 H8 119.8
C7A C8 H8 119.8
C8 C9 C10 121.72(17)
C8 C9 Cl9 119.07(14)
C10 C9 Cl9 119.21(14)
C11 C10 C9 118.33(17)
C11 C10 H10 120.8
C9 C10 H10 120.8
C10 C11 C11A 120.39(16)
C10 C11 H11 119.8
C11A C11 H11 119.8
C11 C11A C7A 121.24(17)
C11 C11A N12 119.49(16)
C7A C11A N12 119.26(16)
C1 N12 C11A 119.82(15)
C1 N12 C4A 121.14(15)
C11A N12 C4A 118.51(14)
C6 O6 H6 107.3(16)

loop_
_geom_bond_atom_site_label_1
_geom_bond_atom_site_label_2
_geom_bond_distance
C1 N2 1.282(2)
C1 N12 1.353(2)
C1 H1 0.9500
N2 N3 1.406(2)
N3 C4 1.331(2)
N3 H3 0.85(2)
C4 O4 1.230(2)
C4 C4A 1.516(3)
C4A N12 1.469(2)
C4A C5 1.535(3)
C4A H4A 1.0000
C5 C6 1.528(3)
C5 H5A 0.9900
C5 H5B 0.9900
C6 O6 1.423(2)
C6 C7 1.524(3)
C6 H6A 1.0000
C7 C7A 1.508(2)
C7 H7A 0.9900
C7 H7B 0.9900
C7A C8 1.389(3)
C7A C11A 1.402(3)
C8 C9 1.386(3)
C8 H8 0.9500
C9 C10 1.387(3)
C9 Cl9 1.742(2)
C10 C11 1.386(3)
C10 H10 0.9500
C11 C11A 1.389(3)
C11 H11 0.9500
C11A N12 1.428(2)
O6 H6 0.96(3)

loop_
_geom_hbond_atom_site_label_D
_geom_hbond_atom_site_label_H
_geom_hbond_atom_site_label_A
_geom_hbond_site_symmetry_A
_geom_hbond_distance_DH
_geom_hbond_distance_HA
_geom_hbond_distance_DA
_geom_hbond_angle_DHA
_geom_hbond_publ_flag
N3 H3 N2 2_456 0.85(2) 2.35(2) 3.006(3) 134(2) no
O6 H6 O4 2_666 0.96(2) 1.79(3) 2.745(3) 171(2) no
C4A H4A N2 1_655 1.00 2.50 3.464(3) 161 no
C11 H11 O4 2_556 0.95 2.51 3.412(3) 158 no
C1 H1 Cg2 1_455 0.95 2.82 3.482(3) 128 no

loop_
_geom_torsion_atom_site_label_1
_geom_torsion_atom_site_label_2
_geom_torsion_atom_site_label_3
_geom_torsion_atom_site_label_4
_geom_torsion
N12 C1 N2 N3 4.7(3)
C1 N2 N3 C4 -5.2(3)
N2 N3 C4 O4 176.61(16)
N2 N3 C4 C4A -5.0(3)
O4 C4 C4A N12 -167.42(15)
N3 C4 C4A N12 14.1(2)
O4 C4 C4A C5 67.1(2)
N3 C4 C4A C5 -111.33(18)
N12 C4A C5 C6 62.6(2)
C4 C4A C5 C6 -173.87(14)
C4A C5 C6 O6 174.25(14)
C4A C5 C6 C7 -65.3(2)
O6 C6 C7 C7A -157.89(15)
C5 C6 C7 C7A 81.23(19)
C6 C7 C7A C8 114.41(19)
C6 C7 C7A C11A -65.0(2)
C11A C7A C8 C9 -0.2(3)
C7 C7A C8 C9 -179.61(16)
C7A C8 C9 C10 -0.4(3)
C7A C8 C9 Cl9 179.21(13)
C8 C9 C10 C11 0.2(3)
Cl9 C9 C10 C11 -179.35(13)
C9 C10 C11 C11A 0.5(3)
C10 C11 C11A C7A -1.0(3)
C10 C11 C11A N12 178.07(15)
C8 C7A C11A C11 0.9(3)
C7 C7A C11A C11 -179.72(16)
C8 C7A C11A N12 -178.23(15)
C7 C7A C11A N12 1.2(2)
N2 C1 N12 C11A -165.33(17)
N2 C1 N12 C4A 6.2(3)
C11 C11A N12 C1 57.6(2)
C7A C11A N12 C1 -123.34(18)
C11 C11A N12 C4A -114.23(18)
C7A C11A N12 C4A 64.9(2)
C4 C4A N12 C1 -15.1(2)
C5 C4A N12 C1 107.64(18)
C4 C4A N12 C11A 156.62(15)
C5 C4A N12 C11A -80.68(19)

_cod_database_fobs_code 2021456
